data_2203784
loop_
_publ_author_name
'Low, John N.'
'Cobo, Justo'
'Ort\'iz, Angy'
'Cuervo, Paola'
'Abonia, Rodrigo'
'Glidewell, Christopher'

_publ_section_title
;<i>rac</i>-5-Acetyl-6-(4-nitrophenyl)-6,7-dihydro-5<i>H</i>-1,3-dioxolo[4,5-<i>g</i>]quinoline-8-one:
 chains of rings built from C---H&#x00B7;&#x00B7;&#x00B7;O and
 C---H&#x00B7;&#x00B7;&#x00B7;\p(arene) hydrogen bonds
;
_journal_issue 6
_journal_name_full 'Acta Crystallographica Section E'
_journal_page_first o1057
_journal_page_last o1059
_journal_paper_doi 10.1107/S1600536804012140
_journal_volume 60
_journal_year 2004
_chemical_formula_iupac 'C18 H14 N2 O6'
_chemical_formula_moiety 'C18 H14 N2 O6'
_chemical_formula_sum 'C18 H14 N2 O6'
_chemical_formula_weight 354.31
_chemical_name_systematic rac-5-Acetyl-6-(4-nitrophenyl)-6,7-dihydro-5H-1,3-dioxolo[4,5-g]quinoline-8-one
_space_group_IT_number 33
_symmetry_cell_setting orthorhombic
_symmetry_space_group_name_Hall 'P 2c -2n'
_symmetry_space_group_name_H-M 'P n a 21'
_atom_sites_solution_hydrogens geom
_atom_sites_solution_primary direct
_atom_sites_solution_secondary difmap
_cell_angle_alpha 90.00
_cell_angle_beta 90.00
_cell_angle_gamma 90.00
_cell_formula_units_Z 4
_cell_length_a 6.5253(2)
_cell_length_b 21.4286(5)
_cell_length_c 10.8198(9)
_cell_measurement_reflns_used 1952
_cell_measurement_temperature 120(2)
_cell_measurement_theta_max 27.14
_cell_measurement_theta_min 3.26
_cell_volume 1512.91(14)
_computing_cell_refinement 'DENZO-SMN (Otwinowski & Minor, 1997)'
_computing_data_collection 'KappaCCD Server Software (Nonius, 1997)'
_computing_data_reduction DENZO-SMN
_computing_molecular_graphics 'PLATON (Spek, 2003)'
_computing_publication_material 'SHELXL97 and PRPKAPPA (Ferguson, 1999)'
_computing_structure_refinement 'OSCAIL and SHELXL97 (Sheldrick, 1997)'
_computing_structure_solution 'OSCAIL (McArdle, 2003) and SHELXS97 (Sheldrick, 1997)'
_diffrn_ambient_temperature 120(2)
_diffrn_measured_fraction_theta_full 0.996
_diffrn_measured_fraction_theta_max 0.996
_diffrn_measurement_device_type 'Nonius KappaCCD'
_diffrn_measurement_method '\f scans, and \w scans with \k offsets'
_diffrn_radiation_monochromator graphite
_diffrn_radiation_source 'rotating anode'
_diffrn_radiation_type 'Mo K\a'
_diffrn_radiation_wavelength 0.71073
_diffrn_reflns_av_R_equivalents 0.0818
_diffrn_reflns_av_sigmaI/netI 0.0712
_diffrn_reflns_limit_h_max 7
_diffrn_reflns_limit_h_min -8
_diffrn_reflns_limit_k_max 27
_diffrn_reflns_limit_k_min -27
_diffrn_reflns_limit_l_max 13
_diffrn_reflns_limit_l_min -13
_diffrn_reflns_number 15335
_diffrn_reflns_theta_full 27.14
_diffrn_reflns_theta_max 27.14
_diffrn_reflns_theta_min 3.26
_diffrn_standards_decay_% 0
_exptl_absorpt_coefficient_mu 0.119
_exptl_absorpt_correction_T_max 0.989
_exptl_absorpt_correction_T_min 0.956
_exptl_absorpt_correction_type multi-scan
_exptl_absorpt_process_details '(SORTAV; Blessing, 1995, 1997)'
_exptl_crystal_colour colourless
_exptl_crystal_density_diffrn 1.556
_exptl_crystal_density_method 'not measured'
_exptl_crystal_description plate
_exptl_crystal_F_000 736
_exptl_crystal_size_max 0.30
_exptl_crystal_size_mid 0.10
_exptl_crystal_size_min 0.09
_refine_diff_density_max 0.207
_refine_diff_density_min -0.218
_refine_ls_extinction_coef 0.0110(18)
_refine_ls_extinction_expression Fc^*^=kFc[1+0.001xFc^2^\l^3^/sin(2\q)]^-1/4^
_refine_ls_extinction_method SHELXL97
_refine_ls_goodness_of_fit_ref 1.058
_refine_ls_hydrogen_treatment constr
_refine_ls_matrix_type full
_refine_ls_number_parameters 237
_refine_ls_number_reflns 1762
_refine_ls_number_restraints 1
_refine_ls_restrained_S_all 1.058
_refine_ls_R_factor_all 0.0697
_refine_ls_R_factor_gt 0.0415
_refine_ls_shift/su_max 0.000
_refine_ls_shift/su_mean 0.000
_refine_ls_structure_factor_coef Fsqd
_refine_ls_weighting_details 'w = 1/[\s^2^(Fo^2^)+(0.0457P)^2^+0.0405P] where P = (Fo^2^+2Fc^2^)/3'
_refine_ls_weighting_scheme calc
_refine_ls_wR_factor_gt 0.0783
_refine_ls_wR_factor_ref 0.0865
_reflns_number_gt 1360
_reflns_number_total 1762
_reflns_threshold_expression I>2\s(I)
_cod_data_source_file lh6221.cif
_cod_data_source_block I
_cod_database_code 2203784
_cod_database_fobs_code 2203784

loop_
_symmetry_equiv_pos_as_xyz
'x, y, z'
'-x, -y, z+1/2'
'-x+1/2, y+1/2, z+1/2'
'x+1/2, -y+1/2, z'

loop_
_atom_site_label
_atom_site_fract_x
_atom_site_fract_y
_atom_site_fract_z
_atom_site_U_iso_or_equiv
_atom_site_adp_type
_atom_site_calc_flag
_atom_site_refinement_flags
_atom_site_occupancy
_atom_site_type_symbol
O1 0.5209(4) 0.45991(10) 0.5921(2) 0.0450(6) Uani d . 1 O
C2 0.6518(5) 0.49285(15) 0.5084(4) 0.0429(8) Uani d . 1 C
O3 0.5919(3) 0.55753(10) 0.5100(2) 0.0383(6) Uani d . 1 O
C3A 0.4110(4) 0.55944(14) 0.5736(3) 0.0278(7) Uani d . 1 C
C4 0.2903(4) 0.61069(13) 0.5940(3) 0.0265(6) Uani d . 1 C
C4A 0.1148(4) 0.60062(12) 0.6658(2) 0.0237(6) Uani d . 1 C
N5 -0.0191(3) 0.65140(12) 0.6922(2) 0.0262(5) Uani d . 1 N
C51 -0.1005(4) 0.69175(13) 0.6047(3) 0.0291(7) Uani d . 1 C
O51 -0.2149(3) 0.73380(10) 0.63757(19) 0.0426(6) Uani d . 1 O
C52 -0.0541(5) 0.68171(14) 0.4710(3) 0.0313(7) Uani d . 1 C
C6 -0.1136(4) 0.65011(13) 0.8158(3) 0.0278(6) Uani d . 1 C
C61 0.0432(4) 0.65684(13) 0.9186(3) 0.0249(6) Uani d . 1 C
C62 0.2377(4) 0.68212(13) 0.8979(3) 0.0268(6) Uani d . 1 C
C63 0.3740(4) 0.69024(13) 0.9951(3) 0.0273(6) Uani d . 1 C
C64 0.3144(4) 0.67328(12) 1.1127(2) 0.0246(6) Uani d . 1 C
N64 0.4578(4) 0.68102(11) 1.2154(2) 0.0298(6) Uani d . 1 N
O41 0.3963(3) 0.67045(11) 1.3207(2) 0.0451(6) Uani d . 1 O
O42 0.6331(3) 0.69795(11) 1.1920(2) 0.0410(6) Uani d . 1 O
C65 0.1243(4) 0.64875(13) 1.1358(3) 0.0292(7) Uani d . 1 C
C66 -0.0106(4) 0.64056(13) 1.0388(3) 0.0306(7) Uani d . 1 C
C7 -0.2388(4) 0.59007(15) 0.8248(3) 0.0358(7) Uani d . 1 C
C8 -0.1070(5) 0.53365(14) 0.8006(3) 0.0347(7) Uani d . 1 C
O8 -0.1483(4) 0.48271(11) 0.8451(2) 0.0578(8) Uani d . 1 O
C8A 0.0733(4) 0.54239(13) 0.7194(3) 0.0278(6) Uani d . 1 C
C9 0.2061(5) 0.49165(13) 0.6998(3) 0.0327(7) Uani d . 1 C
C9A 0.3695(4) 0.50171(13) 0.6255(3) 0.0307(7) Uani d . 1 C
H2A 0.6375 0.4756 0.4239 0.051 Uiso calc R 1 H
H2B 0.7966 0.4886 0.5344 0.051 Uiso calc R 1 H
H4 0.3235 0.6506 0.5614 0.032 Uiso calc R 1 H
H52A -0.1760 0.6913 0.4216 0.047 Uiso calc R 1 H
H52B -0.0145 0.6381 0.4577 0.047 Uiso calc R 1 H
H52C 0.0586 0.7092 0.4460 0.047 Uiso calc R 1 H
H6 -0.2106 0.6861 0.8215 0.033 Uiso calc R 1 H
H62 0.2769 0.6939 0.8166 0.032 Uiso calc R 1 H
H63 0.5064 0.7072 0.9807 0.033 Uiso calc R 1 H
H65 0.0859 0.6375 1.2175 0.035 Uiso calc R 1 H
H66 -0.1425 0.6235 1.0544 0.037 Uiso calc R 1 H
H7A -0.2999 0.5868 0.9083 0.043 Uiso calc R 1 H
H7B -0.3519 0.5914 0.7639 0.043 Uiso calc R 1 H
H9 0.1822 0.4522 0.7369 0.039 Uiso calc R 1 H

loop_
_atom_site_aniso_label
_atom_site_aniso_U_11
_atom_site_aniso_U_22
_atom_site_aniso_U_33
_atom_site_aniso_U_12
_atom_site_aniso_U_13
_atom_site_aniso_U_23
O1 0.0547(14) 0.0436(13) 0.0369(12) 0.0229(12) 0.0026(11) -0.0028(11)
C2 0.0360(17) 0.046(2) 0.047(2) 0.0074(15) 0.0007(16) -0.0128(17)
O3 0.0296(11) 0.0476(13) 0.0378(13) 0.0056(9) 0.0066(10) -0.0047(10)
C3A 0.0234(15) 0.0373(17) 0.0226(16) 0.0023(12) -0.0028(11) -0.0051(12)
C4 0.0256(14) 0.0304(15) 0.0235(15) -0.0023(12) -0.0032(11) 0.0008(12)
C4A 0.0238(14) 0.0286(14) 0.0188(14) 0.0023(12) -0.0033(11) -0.0020(11)
N5 0.0261(12) 0.0312(12) 0.0212(12) 0.0050(10) 0.0008(10) 0.0007(10)
C51 0.0289(16) 0.0326(16) 0.0258(16) 0.0017(13) -0.0048(12) -0.0009(13)
O51 0.0499(13) 0.0473(13) 0.0306(12) 0.0214(11) -0.0031(11) -0.0018(11)
C52 0.0350(18) 0.0357(17) 0.0230(15) 0.0031(13) -0.0029(12) 0.0026(13)
C6 0.0272(15) 0.0352(15) 0.0211(14) 0.0055(12) 0.0016(12) -0.0010(13)
C61 0.0288(16) 0.0245(14) 0.0213(15) 0.0028(12) 0.0012(12) -0.0011(12)
C62 0.0303(16) 0.0296(15) 0.0206(13) 0.0000(12) 0.0026(11) 0.0010(12)
C63 0.0267(15) 0.0276(15) 0.0277(16) 0.0009(12) 0.0026(12) 0.0029(12)
C64 0.0291(15) 0.0248(14) 0.0199(15) 0.0015(11) -0.0017(12) -0.0023(12)
N64 0.0297(14) 0.0332(14) 0.0265(14) -0.0014(11) -0.0012(11) 0.0013(11)
O41 0.0463(14) 0.0687(16) 0.0204(12) -0.0099(11) -0.0024(11) 0.0060(11)
O42 0.0290(12) 0.0580(14) 0.0360(13) -0.0080(10) -0.0031(10) 0.0002(11)
C65 0.0322(16) 0.0363(16) 0.0192(15) -0.0025(13) 0.0036(13) 0.0019(13)
C66 0.0296(16) 0.0363(17) 0.0259(15) -0.0023(12) 0.0028(12) -0.0013(13)
C7 0.0278(15) 0.058(2) 0.0216(14) -0.0085(14) 0.0020(13) -0.0019(15)
C8 0.0430(19) 0.0398(18) 0.0214(16) -0.0138(14) 0.0013(13) -0.0032(14)
O8 0.0848(19) 0.0412(14) 0.0474(16) -0.0206(13) 0.0283(14) -0.0019(13)
C8A 0.0324(16) 0.0309(16) 0.0201(14) -0.0057(12) -0.0012(12) -0.0024(12)
C9 0.0469(18) 0.0242(15) 0.0270(17) -0.0016(13) 0.0005(15) -0.0001(13)
C9A 0.0389(17) 0.0291(15) 0.0242(17) 0.0080(13) -0.0068(14) -0.0056(13)

loop_
_atom_type_symbol
_atom_type_description
_atom_type_scat_dispersion_real
_atom_type_scat_dispersion_imag
_atom_type_scat_source
C C 0.0033 0.0016 'International Tables Vol C Tables 4.2.6.8 and 6.1.1.4'
H H 0.0000 0.0000 'International Tables Vol C Tables 4.2.6.8 and 6.1.1.4'
N N 0.0061 0.0033 'International Tables Vol C Tables 4.2.6.8 and 6.1.1.4'
O O 0.0106 0.0060 'International Tables Vol C Tables 4.2.6.8 and 6.1.1.4'

loop_
_geom_angle_atom_site_label_1
_geom_angle_atom_site_label_2
_geom_angle_atom_site_label_3
_geom_angle
_geom_angle_publ_flag
C9A O1 C2 105.8(2) no
O1 C2 O3 107.8(2) no
O1 C2 H2A 110.2 no
O3 C2 H2A 110.2 no
O1 C2 H2B 110.2 no
O3 C2 H2B 110.2 no
H2A C2 H2B 108.5 no
C3A O3 C2 105.6(2) no
O3 C3A C4 127.0(3) no
O3 C3A C9A 110.2(2) no
C4 C3A C9A 122.6(3) no
C3A C4 C4A 115.8(3) no
C3A C4 H4 122.1 no
C4A C4 H4 122.1 no
C4 C4A C8A 121.6(2) no
C4 C4A N5 119.7(2) no
C8A C4A N5 118.5(2) no
C51 N5 C4A 125.0(2) yes
C51 N5 C6 118.1(2) yes
C4A N5 C6 115.1(2) yes
O51 C51 N5 119.6(3) no
O51 C51 C52 120.8(3) no
N5 C51 C52 119.6(2) no
C51 C52 H52A 109.5 no
C51 C52 H52B 109.5 no
H52A C52 H52B 109.5 no
C51 C52 H52C 109.5 no
H52A C52 H52C 109.5 no
H52B C52 H52C 109.5 no
N5 C6 C61 112.4(2) no
N5 C6 C7 107.3(2) no
C61 C6 C7 113.2(2) no
N5 C6 H6 107.9 no
C61 C6 H6 107.9 no
C7 C6 H6 107.9 no
C66 C61 C62 118.4(3) no
C66 C61 C6 119.4(2) no
C62 C61 C6 122.1(2) no
C63 C62 C61 120.6(3) no
C63 C62 H62 119.7 no
C61 C62 H62 119.7 no
C64 C63 C62 119.0(3) no
C64 C63 H63 120.5 no
C62 C63 H63 120.5 no
C65 C64 C63 121.7(3) no
C65 C64 N64 118.9(2) no
C63 C64 N64 119.4(2) no
O42 N64 O41 123.4(3) no
O42 N64 C64 118.3(2) no
O41 N64 C64 118.3(2) no
C64 C65 C66 119.1(2) no
C64 C65 H65 120.4 no
C66 C65 H65 120.4 no
C65 C66 C61 121.2(3) no
C65 C66 H66 119.4 no
C61 C66 H66 119.4 no
C8 C7 C6 111.1(2) no
C8 C7 H7A 109.4 no
C6 C7 H7A 109.4 no
C8 C7 H7B 109.4 no
C6 C7 H7B 109.4 no
H7A C7 H7B 108.0 no
O8 C8 C8A 121.4(3) no
O8 C8 C7 121.5(3) no
C8A C8 C7 117.1(2) no
C4A C8A C9 120.4(3) no
C4A C8A C8 120.8(3) no
C9 C8A C8 118.8(3) no
C9A C9 C8A 116.9(3) no
C9A C9 H9 121.6 no
C8A C9 H9 121.6 no
C9 C9A O1 128.0(3) no
C9 C9A C3A 122.5(3) no
O1 C9A C3A 109.5(3) no

loop_
_geom_bond_atom_site_label_1
_geom_bond_atom_site_label_2
_geom_bond_distance
_geom_bond_publ_flag
O1 C2 1.431(4) y
C2 O3 1.440(4) y
C2 H2A 0.99 no
C2 H2B 0.99 no
O3 C3A 1.367(3) y
C3A C4 1.369(4) y
C4 C4A 1.400(4) y
C4 H4 0.95 no
C4A N5 1.425(3) y
N5 C6 1.472(4) y
C51 C52 1.493(4) no
C52 H52A 0.98 no
C52 H52B 0.98 no
C52 H52C 0.98 no
C6 C61 1.519(4) no
C6 C7 1.527(4) y
C6 H6 1.00 no
C7 C8 1.506(4) y
C7 H7A 0.99 no
C7 H7B 0.99 no
C8 C8A 1.480(4) y
C8A C9 1.407(4) y
C9 C9A 1.352(4) y
C9 H9 0.95 no
C9A O1 1.381(3) y
C3A C9A 1.385(4) y
C4A C8A 1.403(4) y
N5 C51 1.388(4) y
C51 O51 1.223(3) y
C8 O8 1.223(4) y
C61 C66 1.391(4) no
C61 C62 1.398(4) no
C62 C63 1.388(4) no
C62 H62 0.95 no
C63 C64 1.379(4) no
C63 H63 0.95 no
C64 C65 1.370(4) no
C64 N64 1.463(4) no
N64 O42 1.226(3) no
N64 O41 1.229(3) no
C65 C66 1.381(4) no
C65 H65 0.95 no
C66 H66 0.95 no

loop_
_geom_hbond_atom_site_label_D
_geom_hbond_atom_site_label_H
_geom_hbond_atom_site_label_A
_geom_hbond_site_symmetry_A
_geom_hbond_distance_DH
_geom_hbond_distance_HA
_geom_hbond_distance_DA
_geom_hbond_angle_DHA
_geom_hbond_publ_flag
C62 H62 O51 4_565 0.95 2.48 3.358(4) 153 y
C63 H63 Cg1 4_565 0.95 2.98 3.693(3) 132 y

loop_
_geom_torsion_atom_site_label_1
_geom_torsion_atom_site_label_2
_geom_torsion_atom_site_label_3
_geom_torsion_atom_site_label_4
_geom_torsion
_geom_torsion_publ_flag
C9A O1 C2 O3 9.3(3) no
O1 C2 O3 C3A -10.7(3) no
C2 O3 C3A C4 -176.6(3) no
C2 O3 C3A C9A 8.0(3) no
O3 C3A C4 C4A -178.0(3) no
C9A C3A C4 C4A -3.1(4) no
C3A C4 C4A C8A 3.8(4) no
C3A C4 C4A N5 179.6(2) no
C4 C4A N5 C51 51.2(4) no
C8A C4A N5 C51 -132.8(3) no
C4 C4A N5 C6 -144.3(3) no
C8A C4A N5 C6 31.7(3) no
C4A N5 C51 O51 179.7(3) no
C6 N5 C51 O51 15.7(4) no
C4A N5 C51 C52 2.2(4) no
C6 N5 C51 C52 -161.9(3) no
C51 N5 C6 C61 -129.5(3) no
C4A N5 C6 C61 64.8(3) no
C51 N5 C6 C7 105.4(3) no
C4A N5 C6 C7 -60.2(3) no
N5 C6 C61 C66 -163.4(2) no
C7 C6 C61 C66 -41.6(4) no
N5 C6 C61 C62 20.1(4) no
C7 C6 C61 C62 141.9(3) no
C66 C61 C62 C63 0.5(4) no
C6 C61 C62 C63 177.0(3) no
C61 C62 C63 C64 -0.3(4) no
C62 C63 C64 C65 -0.1(4) no
C62 C63 C64 N64 179.3(2) no
C65 C64 N64 O42 173.8(2) no
C63 C64 N64 O42 -5.6(4) no
C65 C64 N64 O41 -6.4(4) no
C63 C64 N64 O41 174.2(3) no
C63 C64 C65 C66 0.3(4) no
N64 C64 C65 C66 -179.1(2) no
C64 C65 C66 C61 -0.1(4) no
C62 C61 C66 C65 -0.3(4) no
C6 C61 C66 C65 -176.9(3) no
N5 C6 C7 C8 56.7(3) no
C61 C6 C7 C8 -67.9(3) no
C6 C7 C8 O8 152.7(3) no
C6 C7 C8 C8A -28.0(4) no
C4 C4A C8A C9 -1.5(4) no
N5 C4A C8A C9 -177.4(3) no
C4 C4A C8A C8 176.6(3) no
N5 C4A C8A C8 0.7(4) no
O8 C8 C8A C4A 177.9(3) no
C7 C8 C8A C4A -1.5(4) no
O8 C8 C8A C9 -3.9(4) no
C7 C8 C8A C9 176.7(3) no
C4A C8A C9 C9A -1.5(4) no
C8 C8A C9 C9A -179.7(3) no
C8A C9 C9A O1 179.9(3) no
C8A C9 C9A C3A 2.2(4) no
C2 O1 C9A C9 177.5(3) no
C2 O1 C9A C3A -4.5(3) no
O3 C3A C9A C9 175.8(3) no
C4 C3A C9A C9 0.2(4) no
O3 C3A C9A O1 -2.3(3) no
C4 C3A C9A O1 -177.9(3) no
